data_4077480
loop_
_publ_author_name
'Schulz, S.'
'Raab, M.'
'Nieger, M.'
'Niecke, E.'

_publ_section_title
;
 Syntheses and X-ray Structures of Novel Main Group
 Bis(dialkylamino)phosphinimides&#x2020;
;
_journal_issue 13
_journal_name_full Organometallics
_journal_page_first 2616
_journal_paper_doi 10.1021/om000059e
_journal_volume 19
_journal_year 2000
_chemical_formula_sum 'C52 H102 Al2 N6 P2'
_chemical_formula_weight 927.30
_chemical_name_systematic
; 
 ? 
;
_space_group_IT_number 2
_symmetry_cell_setting triclinic
_symmetry_space_group_name_Hall '-P 1'
_symmetry_space_group_name_H-M 'P -1'
_atom_sites_solution_hydrogens geom
_atom_sites_solution_primary direct
_atom_sites_solution_secondary difmap
_audit_creation_method SHELXL-97
_cell_angle_alpha 97.738(2)
_cell_angle_beta 106.838(2)
_cell_angle_gamma 101.366(2)
_cell_formula_units_Z 1
_cell_length_a 9.0387(2)
_cell_length_b 11.3829(4)
_cell_length_c 14.5238(5)
_cell_measurement_reflns_used 23935
_cell_measurement_temperature 123(2)
_cell_volume 1372.61(8)
_computing_cell_refinement DENZO-SMN
_computing_data_collection Collect
_computing_data_reduction DENZO-SMN
_computing_molecular_graphics XP
_computing_publication_material 'SHELXL-97 (Sheldrick, 1997)'
_computing_structure_refinement 'SHELXL-97 (Sheldrick, 1997)'
_computing_structure_solution 'SHELXS-97 (Sheldrick, 1990)'
_diffrn_ambient_temperature 123(2)
_diffrn_measured_fraction_theta_full 0.998
_diffrn_measured_fraction_theta_max 0.998
_diffrn_measurement_device_type 'Nonius KappaCCD'
_diffrn_measurement_method 'rotation in phi and omega, 2 deg.'
_diffrn_radiation_monochromator graphite
_diffrn_radiation_source 'fine-focus sealed tube'
_diffrn_radiation_type MoK\a
_diffrn_radiation_wavelength 0.71073
_diffrn_reflns_av_R_equivalents 0.0327
_diffrn_reflns_av_sigmaI/netI 0.0369
_diffrn_reflns_limit_h_max 10
_diffrn_reflns_limit_h_min -10
_diffrn_reflns_limit_k_max 13
_diffrn_reflns_limit_k_min -13
_diffrn_reflns_limit_l_max 17
_diffrn_reflns_limit_l_min -17
_diffrn_reflns_number 20460
_diffrn_reflns_theta_full 25.00
_diffrn_reflns_theta_max 25.00
_diffrn_reflns_theta_min 2.99
_exptl_absorpt_coefficient_mu 0.150
_exptl_absorpt_correction_T_max '0.9925 (theor.)'
_exptl_absorpt_correction_T_min '0.9706 (theor.)'
_exptl_absorpt_correction_type none
_exptl_crystal_colour colorless
_exptl_crystal_density_diffrn 1.122
_exptl_crystal_density_meas ?
_exptl_crystal_density_method 'not measured'
_exptl_crystal_description plates
_exptl_crystal_F_000 512
_exptl_crystal_size_max 0.20
_exptl_crystal_size_mid 0.15
_exptl_crystal_size_min 0.05
_refine_diff_density_max 0.282
_refine_diff_density_min -0.286
_refine_diff_density_rms 0.040
_refine_ls_extinction_method none
_refine_ls_goodness_of_fit_ref 1.077
_refine_ls_hydrogen_treatment mixed
_refine_ls_matrix_type full
_refine_ls_number_parameters 313
_refine_ls_number_reflns 4825
_refine_ls_number_restraints 81
_refine_ls_restrained_S_all 1.122
_refine_ls_R_factor_all 0.0489
_refine_ls_R_factor_gt 0.0366
_refine_ls_shift/su_max 0.000
_refine_ls_shift/su_mean 0.000
_refine_ls_structure_factor_coef Fsqd
_refine_ls_weighting_details 'calc w=1/[\s^2^(Fo^2^)+(0.0467P)^2^+0.3013P] where P=(Fo^2^+2Fc^2^)/3'
_refine_ls_weighting_scheme calc
_refine_ls_wR_factor_gt 0.0921
_refine_ls_wR_factor_ref 0.0963
_reflns_number_gt 3926
_reflns_number_total 4825
_reflns_threshold_expression >2sigma(I)
_cod_data_source_file om000059e.cif
_cod_data_source_block compound_4
_cod_depositor_comments
;
The following automatic conversions were performed:

'_exptl_crystal_density_meas' value 'none' was changed to '?' - the
value is perceived as not measured.

Automatic conversion script
Id: cif_fix_values 3008 2015-01-20 13:52:24Z robertas 
;
_cod_original_cell_volume 1372.61(7)
_cod_original_sg_symbol_H-M 'P-1 (No.2)'
_cod_database_code 4077480

loop_
_symmetry_equiv_pos_as_xyz
'x, y, z'
'-x, -y, -z'

loop_
_atom_site_label
_atom_site_type_symbol
_atom_site_fract_x
_atom_site_fract_y
_atom_site_fract_z
_atom_site_U_iso_or_equiv
_atom_site_adp_type
_atom_site_occupancy
_atom_site_symmetry_multiplicity
_atom_site_calc_flag
_atom_site_refinement_flags
_atom_site_disorder_assembly
_atom_site_disorder_group
P1 P 0.34989(5) 0.32922(4) 0.31632(3) 0.01935(13) Uani 1 1 d D . .
H1 H 0.1977(15) 0.2903(15) 0.3102(12) 0.023 Uiso 1 1 d D . .
Al1 Al 0.34927(5) 0.51674(5) 0.48973(4) 0.02213(14) Uani 1 1 d . . .
N1 N 0.44550(15) 0.42160(12) 0.41514(10) 0.0208(3) Uani 1 1 d . . .
N2 N 0.39457(15) 0.19525(12) 0.29736(10) 0.0197(3) Uani 1 1 d . . .
N3 N 0.34409(15) 0.38806(12) 0.21689(10) 0.0218(3) Uani 1 1 d . A .
C1 C 0.2501(2) 0.63161(18) 0.41711(14) 0.0355(5) Uani 1 1 d . . .
H1A H 0.1971 0.6742 0.4561 0.053 Uiso 1 1 calc R . .
H1B H 0.1715 0.5860 0.3542 0.053 Uiso 1 1 calc R . .
H1C H 0.3327 0.6916 0.4051 0.053 Uiso 1 1 calc R . .
C2 C 0.1923(2) 0.41383(18) 0.53544(14) 0.0339(5) Uani 1 1 d . . .
H2A H 0.2389 0.3516 0.5653 0.051 Uiso 1 1 calc R . .
H2B H 0.0961 0.3736 0.4794 0.051 Uiso 1 1 calc R . .
H2C H 0.1643 0.4653 0.5842 0.051 Uiso 1 1 calc R . .
C3 C 0.52042(18) 0.18163(15) 0.25311(12) 0.0204(4) Uani 1 1 d . . .
H3 H 0.5289 0.2470 0.2139 0.025 Uiso 1 1 calc R . .
C4 C 0.68454(19) 0.20256(17) 0.33008(13) 0.0255(4) Uani 1 1 d . . .
H4A H 0.7133 0.2849 0.3724 0.031 Uiso 1 1 calc R . .
H4B H 0.6803 0.1413 0.3722 0.031 Uiso 1 1 calc R . .
C5 C 0.8120(2) 0.19231(18) 0.28192(14) 0.0319(4) Uani 1 1 d . . .
H5A H 0.8250 0.2596 0.2460 0.038 Uiso 1 1 calc R . .
H5B H 0.9153 0.2010 0.3334 0.038 Uiso 1 1 calc R . .
C6 C 0.7682(2) 0.07062(19) 0.21119(14) 0.0344(5) Uani 1 1 d . . .
H6A H 0.7662 0.0036 0.2481 0.041 Uiso 1 1 calc R . .
H6B H 0.8501 0.0686 0.1786 0.041 Uiso 1 1 calc R . .
C7 C 0.6051(2) 0.05047(19) 0.13345(13) 0.0325(4) Uani 1 1 d . . .
H7A H 0.6099 0.1129 0.0924 0.039 Uiso 1 1 calc R . .
H7B H 0.5769 -0.0312 0.0902 0.039 Uiso 1 1 calc R . .
C8 C 0.47691(19) 0.05896(16) 0.18142(12) 0.0251(4) Uani 1 1 d . . .
H8A H 0.4647 -0.0086 0.2171 0.030 Uiso 1 1 calc R . .
H8B H 0.3735 0.0499 0.1299 0.030 Uiso 1 1 calc R . .
C9 C 0.33645(18) 0.09465(15) 0.34384(12) 0.0203(4) Uani 1 1 d . . .
H9 H 0.4137 0.0419 0.3507 0.024 Uiso 1 1 calc R . .
C10 C 0.17478(19) 0.01431(15) 0.27703(13) 0.0260(4) Uani 1 1 d . . .
H10A H 0.1829 -0.0155 0.2118 0.031 Uiso 1 1 calc R . .
H10B H 0.0952 0.0640 0.2677 0.031 Uiso 1 1 calc R . .
C11 C 0.1177(2) -0.09519(17) 0.31928(14) 0.0318(4) Uani 1 1 d . . .
H11A H 0.0099 -0.1419 0.2758 0.038 Uiso 1 1 calc R . .
H11B H 0.1906 -0.1500 0.3216 0.038 Uiso 1 1 calc R . .
C12 C 0.1124(2) -0.05456(17) 0.42169(14) 0.0331(5) Uani 1 1 d . . .
H12A H 0.0835 -0.1273 0.4493 0.040 Uiso 1 1 calc R . .
H12B H 0.0296 -0.0084 0.4184 0.040 Uiso 1 1 calc R . .
C13 C 0.2738(2) 0.02602(17) 0.48852(13) 0.0299(4) Uani 1 1 d . . .
H13A H 0.3540 -0.0231 0.4973 0.036 Uiso 1 1 calc R . .
H13B H 0.2659 0.0551 0.5539 0.036 Uiso 1 1 calc R . .
C14 C 0.3292(2) 0.13643(16) 0.44631(13) 0.0271(4) Uani 1 1 d . . .
H14A H 0.2543 0.1898 0.4430 0.032 Uiso 1 1 calc R . .
H14B H 0.4361 0.1846 0.4901 0.032 Uiso 1 1 calc R . .
C15 C 0.4643(2) 0.50133(15) 0.22294(13) 0.0266(4) Uani 1 1 d . . .
H15 H 0.5373 0.5261 0.2925 0.032 Uiso 1 1 calc R . .
C16 C 0.3924(3) 0.60813(18) 0.20074(17) 0.0430(5) Uani 1 1 d . . .
H16A H 0.3295 0.6232 0.2448 0.052 Uiso 1 1 calc R . .
H16B H 0.3191 0.5876 0.1321 0.052 Uiso 1 1 calc R . .
C17 C 0.5226(3) 0.72409(19) 0.21499(19) 0.0547(6) Uani 1 1 d . . .
H17A H 0.4726 0.7920 0.1992 0.066 Uiso 1 1 calc R . .
H17B H 0.5918 0.7475 0.2846 0.066 Uiso 1 1 calc R . .
C18 C 0.6224(2) 0.70477(18) 0.15051(16) 0.0426(5) Uani 1 1 d . . .
H18A H 0.7079 0.7800 0.1628 0.051 Uiso 1 1 calc R . .
H18B H 0.5551 0.6878 0.0806 0.051 Uiso 1 1 calc R . .
C19 C 0.6961(2) 0.5985(2) 0.1711(2) 0.0539(7) Uani 1 1 d . . .
H19A H 0.7721 0.6195 0.2389 0.065 Uiso 1 1 calc R . .
H19B H 0.7562 0.5838 0.1254 0.065 Uiso 1 1 calc R . .
C20 C 0.5678(2) 0.48168(18) 0.15906(18) 0.0432(5) Uani 1 1 d . . .
H20A H 0.4994 0.4554 0.0893 0.052 Uiso 1 1 calc R . .
H20B H 0.6200 0.4155 0.1770 0.052 Uiso 1 1 calc R . .
C21 C 0.2071(2) 0.3419(2) 0.12432(14) 0.0376(5) Uani 1 1 d D . .
H21A H 0.2373 0.3937 0.0790 0.045 Uiso 0.740(5) 1 calc PR A 1
H21B H 0.1783 0.2616 0.1437 0.045 Uiso 0.260(5) 1 calc PR A 2
C22 C 0.05381(19) 0.37052(18) 0.12995(14) 0.0304(4) Uani 1 1 d D A .
H22A H 0.0752 0.4592 0.1565 0.036 Uiso 0.740(5) 1 calc PR A 1
H22B H 0.0179 0.3259 0.1767 0.036 Uiso 0.740(5) 1 calc PR A 1
H22C H 0.0563 0.4565 0.1240 0.036 Uiso 0.260(5) 1 calc PR A 2
H22D H 0.0418 0.3605 0.1943 0.036 Uiso 0.260(5) 1 calc PR A 2
C23 C -0.0795(4) 0.3374(4) 0.0328(3) 0.0351(9) Uani 0.740(5) 1 d PDU A 1
H23A H -0.0531 0.3922 -0.0107 0.042 Uiso 0.740(5) 1 calc PR A 1
H23B H -0.1793 0.3492 0.0436 0.042 Uiso 0.740(5) 1 calc PR A 1
C24 C -0.1047(3) 0.2051(3) -0.0165(3) 0.0340(8) Uani 0.740(5) 1 d PDU A 1
H24A H -0.1888 0.1859 -0.0815 0.041 Uiso 0.740(5) 1 calc PR A 1
H24B H -0.1398 0.1496 0.0243 0.041 Uiso 0.740(5) 1 calc PR A 1
C25 C 0.0572(2) 0.1853(2) -0.02939(14) 0.0445(5) Uani 1 1 d D . .
H25A H 0.0423 0.0992 -0.0609 0.053 Uiso 0.740(5) 1 calc PR A 1
H25B H 0.0908 0.2388 -0.0718 0.053 Uiso 0.740(5) 1 calc PR A 1
H25C H 0.0680 0.1445 -0.0909 0.053 Uiso 0.260(5) 1 calc PR A 2
H25D H 0.0260 0.1217 0.0064 0.053 Uiso 0.260(5) 1 calc PR A 2
C26 C 0.1838(3) 0.2160(2) 0.07107(18) 0.0269(7) Uani 0.740(5) 1 d PDU A 1
H26A H 0.1529 0.1574 0.1108 0.032 Uiso 0.740(5) 1 calc PR A 1
H26B H 0.2862 0.2062 0.0632 0.032 Uiso 0.740(5) 1 calc PR A 1
C23' C -0.0943(10) 0.2802(10) 0.0431(7) 0.032(2) Uani 0.260(5) 1 d PDU A 2
H23C H -0.1252 0.2025 0.0643 0.038 Uiso 0.260(5) 1 calc PR A 2
H23D H -0.1863 0.3177 0.0311 0.038 Uiso 0.260(5) 1 calc PR A 2
C24' C -0.0595(9) 0.2523(9) -0.0511(6) 0.038(2) Uani 0.260(5) 1 d PDU A 2
H24C H -0.1565 0.2031 -0.1046 0.045 Uiso 0.260(5) 1 calc PR A 2
H24D H -0.0182 0.3286 -0.0711 0.045 Uiso 0.260(5) 1 calc PR A 2
C26' C 0.2328(8) 0.2842(7) 0.0410(5) 0.027(2) Uani 0.260(5) 1 d PDU A 2
H26C H 0.3168 0.2396 0.0603 0.033 Uiso 0.260(5) 1 calc PR A 2
H26D H 0.2671 0.3455 0.0042 0.033 Uiso 0.260(5) 1 calc PR A 2

loop_
_atom_site_aniso_label
_atom_site_aniso_U_11
_atom_site_aniso_U_22
_atom_site_aniso_U_33
_atom_site_aniso_U_23
_atom_site_aniso_U_13
_atom_site_aniso_U_12
P1 0.0186(2) 0.0144(2) 0.0239(3) 0.00385(18) 0.00512(17) 0.00420(16)
Al1 0.0225(3) 0.0215(3) 0.0220(3) 0.0023(2) 0.0059(2) 0.0079(2)
N1 0.0237(7) 0.0166(7) 0.0234(8) 0.0045(6) 0.0085(6) 0.0065(6)
N2 0.0226(7) 0.0142(7) 0.0228(8) 0.0043(6) 0.0077(6) 0.0049(5)
N3 0.0216(7) 0.0172(8) 0.0210(8) 0.0038(6) 0.0001(6) 0.0026(6)
C1 0.0451(11) 0.0372(12) 0.0250(10) 0.0027(9) 0.0059(8) 0.0227(9)
C2 0.0257(9) 0.0394(12) 0.0308(11) -0.0021(9) 0.0079(8) 0.0030(8)
C3 0.0230(8) 0.0181(9) 0.0208(9) 0.0048(7) 0.0066(7) 0.0067(7)
C4 0.0239(9) 0.0247(10) 0.0231(9) -0.0010(8) 0.0044(7) 0.0039(7)
C5 0.0226(9) 0.0388(12) 0.0318(11) 0.0036(9) 0.0063(8) 0.0087(8)
C6 0.0327(10) 0.0446(13) 0.0287(10) 0.0042(9) 0.0095(8) 0.0190(9)
C7 0.0355(10) 0.0372(11) 0.0228(10) -0.0018(9) 0.0056(8) 0.0158(8)
C8 0.0265(9) 0.0238(10) 0.0216(9) 0.0018(8) 0.0032(7) 0.0077(7)
C9 0.0215(8) 0.0149(9) 0.0233(9) 0.0052(7) 0.0045(7) 0.0051(7)
C10 0.0251(9) 0.0213(10) 0.0262(10) 0.0049(8) 0.0027(7) 0.0022(7)
C11 0.0301(10) 0.0221(10) 0.0348(11) 0.0065(8) 0.0037(8) -0.0028(8)
C12 0.0311(10) 0.0288(11) 0.0428(12) 0.0162(9) 0.0150(9) 0.0047(8)
C13 0.0333(10) 0.0306(11) 0.0265(10) 0.0098(8) 0.0098(8) 0.0065(8)
C14 0.0293(9) 0.0230(10) 0.0255(10) 0.0043(8) 0.0073(7) 0.0016(7)
C15 0.0326(9) 0.0161(9) 0.0217(9) 0.0046(7) -0.0005(7) -0.0018(7)
C16 0.0655(14) 0.0255(11) 0.0586(14) 0.0196(10) 0.0397(12) 0.0211(10)
C17 0.0945(18) 0.0192(11) 0.0598(16) 0.0146(11) 0.0372(14) 0.0123(11)
C18 0.0509(12) 0.0263(11) 0.0448(13) 0.0129(10) 0.0124(10) -0.0021(9)
C19 0.0395(12) 0.0386(13) 0.0857(19) 0.0322(13) 0.0208(12) 0.0008(10)
C20 0.0367(11) 0.0245(11) 0.0765(16) 0.0184(11) 0.0272(11) 0.0070(9)
C21 0.0257(9) 0.0454(13) 0.0290(11) -0.0101(9) -0.0020(8) 0.0084(9)
C22 0.0255(9) 0.0310(11) 0.0309(11) 0.0051(9) 0.0028(8) 0.0088(8)
C23 0.0267(15) 0.042(2) 0.0317(18) 0.0108(17) 0.0005(12) 0.0091(17)
C24 0.0267(15) 0.0336(19) 0.0285(18) 0.0056(15) -0.0044(12) -0.0016(12)
C25 0.0556(13) 0.0381(13) 0.0237(11) -0.0071(9) -0.0066(9) 0.0132(10)
C26 0.0274(13) 0.0248(15) 0.0237(14) 0.0013(11) 0.0037(10) 0.0049(11)
C23' 0.025(4) 0.044(6) 0.030(5) 0.023(5) 0.006(3) 0.011(5)
C24' 0.035(4) 0.037(5) 0.026(4) 0.004(4) -0.006(3) 0.001(4)
C26' 0.034(4) 0.027(4) 0.019(4) 0.004(3) 0.005(3) 0.009(3)

loop_
_atom_type_symbol
_atom_type_description
_atom_type_scat_dispersion_real
_atom_type_scat_dispersion_imag
_atom_type_scat_source
C C 0.0033 0.0016 'International Tables Vol C Tables 4.2.6.8 and 6.1.1.4'
H H 0.0000 0.0000 'International Tables Vol C Tables 4.2.6.8 and 6.1.1.4'
N N 0.0061 0.0033 'International Tables Vol C Tables 4.2.6.8 and 6.1.1.4'
Al Al 0.0645 0.0514 'International Tables Vol C Tables 4.2.6.8 and 6.1.1.4'
P P 0.1023 0.0942 'International Tables Vol C Tables 4.2.6.8 and 6.1.1.4'

loop_
_geom_angle_atom_site_label_1
_geom_angle_atom_site_label_2
_geom_angle_atom_site_label_3
_geom_angle
_geom_angle_site_symmetry_1
_geom_angle_site_symmetry_3
N1 P1 N2 118.60(7) . .
N1 P1 N3 114.09(7) . .
N2 P1 N3 107.28(7) . .
N1 Al1 N1 87.33(6) 2_666 .
N1 Al1 C1 118.29(8) 2_666 .
N1 Al1 C1 112.34(7) . .
N1 Al1 C2 114.34(7) 2_666 .
N1 Al1 C2 112.72(7) . .
C1 Al1 C2 110.09(9) . .
N1 Al1 Al1 44.12(4) 2_666 2_666
N1 Al1 Al1 43.21(4) . 2_666
C1 Al1 Al1 126.14(7) . 2_666
C2 Al1 Al1 123.48(7) . 2_666
P1 N1 Al1 143.50(9) . 2_666
P1 N1 Al1 123.73(8) . .
Al1 N1 Al1 92.67(6) 2_666 .
C3 N2 C9 117.47(13) . .
C3 N2 P1 120.65(11) . .
C9 N2 P1 120.52(11) . .
C21 N3 C15 117.49(14) . .
C21 N3 P1 121.56(12) . .
C15 N3 P1 120.29(11) . .
N2 C3 C4 112.74(13) . .
N2 C3 C8 112.45(13) . .
C4 C3 C8 110.91(13) . .
C5 C4 C3 111.30(14) . .
C6 C5 C4 111.42(15) . .
C5 C6 C7 111.05(15) . .
C8 C7 C6 110.83(15) . .
C7 C8 C3 111.11(14) . .
N2 C9 C14 114.86(13) . .
N2 C9 C10 110.81(13) . .
C14 C9 C10 110.15(14) . .
C9 C10 C11 112.04(14) . .
C12 C11 C10 111.26(15) . .
C11 C12 C13 110.67(15) . .
C12 C13 C14 111.78(14) . .
C9 C14 C13 110.54(15) . .
N3 C15 C16 113.41(14) . .
N3 C15 C20 113.12(15) . .
C16 C15 C20 109.74(15) . .
C15 C16 C17 110.98(18) . .
C18 C17 C16 111.24(18) . .
C17 C18 C19 110.31(18) . .
C18 C19 C20 111.23(17) . .
C15 C20 C19 111.76(18) . .
C26' C21 C26 41.8(3) . .
C26' C21 N3 118.8(3) . .
C26 C21 N3 117.37(17) . .
C26' C21 C22 126.7(3) . .
C26 C21 C22 113.06(17) . .
N3 C21 C22 114.41(15) . .
C21 C22 C23 114.3(2) . .
C21 C22 C23' 109.7(4) . .
C23 C22 C23' 25.2(3) . .
C22 C23 C24 110.7(3) . .
C23 C24 C25 109.3(2) . .
C24' C25 C26 120.5(3) . .
C24' C25 C24 34.5(4) . .
C26 C25 C24 108.7(2) . .
C24' C25 C26' 108.1(5) . .
C26 C25 C26' 36.8(3) . .
C24 C25 C26' 119.8(3) . .
C21 C26 C25 112.85(19) . .
C24' C23' C22 113.4(7) . .
C25 C24' C23' 104.2(7) . .
C21 C26' C25 107.0(4) . .

loop_
_geom_bond_atom_site_label_1
_geom_bond_atom_site_label_2
_geom_bond_distance
_geom_bond_site_symmetry_2
P1 N1 1.5586(14) .
P1 N2 1.6608(14) .
P1 N3 1.6635(14) .
Al1 N1 1.8930(14) 2_666
Al1 N1 1.9247(15) .
Al1 C1 1.9775(18) .
Al1 C2 1.9814(19) .
Al1 Al1 2.7618(9) 2_666
N1 Al1 1.8930(14) 2_666
N2 C3 1.482(2) .
N2 C9 1.490(2) .
N3 C21 1.485(2) .
N3 C15 1.488(2) .
C3 C4 1.528(2) .
C3 C8 1.531(2) .
C4 C5 1.526(2) .
C5 C6 1.515(3) .
C6 C7 1.527(2) .
C7 C8 1.527(2) .
C9 C14 1.524(2) .
C9 C10 1.525(2) .
C10 C11 1.527(2) .
C11 C12 1.514(3) .
C12 C13 1.524(2) .
C13 C14 1.531(2) .
C15 C16 1.517(3) .
C15 C20 1.521(3) .
C16 C17 1.531(3) .
C17 C18 1.500(3) .
C18 C19 1.515(3) .
C19 C20 1.535(3) .
C21 C26' 1.399(7) .
C21 C26 1.477(3) .
C21 C22 1.507(2) .
C22 C23 1.509(4) .
C22 C23' 1.604(9) .
C23 C24 1.521(5) .
C24 C25 1.583(4) .
C25 C24' 1.408(7) .
C25 C26 1.516(3) .
C25 C26' 1.696(7) .
C23' C24' 1.498(11) .

loop_
_geom_torsion_atom_site_label_1
_geom_torsion_atom_site_label_2
_geom_torsion_atom_site_label_3
_geom_torsion_atom_site_label_4
_geom_torsion
_geom_torsion_site_symmetry_1
_geom_torsion_site_symmetry_4
N2 P1 N1 Al1 37.31(17) . 2_666
N3 P1 N1 Al1 -90.61(15) . 2_666
N2 P1 N1 Al1 -137.93(9) . .
N3 P1 N1 Al1 94.16(10) . .
N1 Al1 N1 P1 177.17(13) 2_666 .
C1 Al1 N1 P1 -63.25(12) . .
C2 Al1 N1 P1 61.84(11) . .
Al1 Al1 N1 P1 177.17(13) 2_666 .
N1 Al1 N1 Al1 0.0 2_666 2_666
C1 Al1 N1 Al1 119.59(8) . 2_666
C2 Al1 N1 Al1 -115.33(8) . 2_666
N1 P1 N2 C3 -87.99(13) . .
N3 P1 N2 C3 43.05(13) . .
N1 P1 N2 C9 78.37(13) . .
N3 P1 N2 C9 -150.59(11) . .
N1 P1 N3 C21 -150.59(13) . .
N2 P1 N3 C21 75.92(14) . .
N1 P1 N3 C15 19.92(15) . .
N2 P1 N3 C15 -113.58(13) . .
C9 N2 C3 C4 -74.48(18) . .
P1 N2 C3 C4 92.29(15) . .
C9 N2 C3 C8 51.82(18) . .
P1 N2 C3 C8 -141.41(12) . .
N2 C3 C4 C5 -177.98(14) . .
C8 C3 C4 C5 54.90(19) . .
C3 C4 C5 C6 -55.4(2) . .
C4 C5 C6 C7 56.1(2) . .
C5 C6 C7 C8 -56.4(2) . .
C6 C7 C8 C3 56.2(2) . .
N2 C3 C8 C7 177.22(13) . .
C4 C3 C8 C7 -55.50(18) . .
C3 N2 C9 C14 131.52(15) . .
P1 N2 C9 C14 -35.27(17) . .
C3 N2 C9 C10 -102.88(16) . .
P1 N2 C9 C10 90.34(15) . .
N2 C9 C10 C11 175.78(14) . .
C14 C9 C10 C11 -56.02(19) . .
C9 C10 C11 C12 55.6(2) . .
C10 C11 C12 C13 -54.7(2) . .
C11 C12 C13 C14 55.9(2) . .
N2 C9 C14 C13 -178.00(13) . .
C10 C9 C14 C13 56.05(18) . .
C12 C13 C14 C9 -56.8(2) . .
C21 N3 C15 C16 54.3(2) . .
P1 N3 C15 C16 -116.60(15) . .
C21 N3 C15 C20 -71.51(19) . .
P1 N3 C15 C20 117.60(15) . .
N3 C15 C16 C17 176.10(16) . .
C20 C15 C16 C17 -56.3(2) . .
C15 C16 C17 C18 58.3(2) . .
C16 C17 C18 C19 -57.3(3) . .
C17 C18 C19 C20 55.7(3) . .
N3 C15 C20 C19 -177.03(16) . .
C16 C15 C20 C19 55.2(2) . .
C18 C19 C20 C15 -55.4(3) . .
C15 N3 C21 C26' 74.3(5) . .
P1 N3 C21 C26' -114.9(4) . .
C15 N3 C21 C26 122.0(2) . .
P1 N3 C21 C26 -67.3(2) . .
C15 N3 C21 C22 -102.0(2) . .
P1 N3 C21 C22 68.7(2) . .
C26' C21 C22 C23 -3.2(6) . .
C26 C21 C22 C23 -49.3(3) . .
N3 C21 C22 C23 172.8(2) . .
C26' C21 C22 C23' 23.5(7) . .
C26 C21 C22 C23' -22.5(5) . .
N3 C21 C22 C23' -160.4(4) . .
C21 C22 C23 C24 52.2(4) . .
C23' C22 C23 C24 -32.6(9) . .
C22 C23 C24 C25 -56.7(4) . .
C23 C24 C25 C24' -57.9(6) . .
C23 C24 C25 C26 59.1(4) . .
C23 C24 C25 C26' 20.4(5) . .
C26' C21 C26 C25 -67.7(4) . .
N3 C21 C26 C25 -171.24(19) . .
C22 C21 C26 C25 52.2(3) . .
C24' C25 C26 C21 -21.2(6) . .
C24 C25 C26 C21 -57.0(3) . .
C26' C25 C26 C21 58.1(4) . .
C21 C22 C23' C24' -37.2(9) . .
C23 C22 C23' C24' 68.1(10) . .
C26 C25 C24' C23' -36.0(10) . .
C24 C25 C24' C23' 42.3(6) . .
C26' C25 C24' C23' -74.3(9) . .
C22 C23' C24' C25 66.2(10) . .
C26 C21 C26' C25 52.8(4) . .
N3 C21 C26' C25 152.7(3) . .
C22 C21 C26' C25 -31.4(7) . .
C24' C25 C26' C21 57.4(7) . .
C26 C25 C26' C21 -59.7(4) . .
C24 C25 C26' C21 21.7(6) . .
